data_7053935
loop_
_publ_author_name
'Saraswatula, Viswanadha G.'
'Saha, Binoy K.'

_publ_section_title
;
 The effect of temperature on interhalogen interactions in a series of
 isostructural organic systems
;
_journal_issue 3
_journal_name_full 'New Journal of Chemistry'
_journal_page_first 897
_journal_paper_doi 10.1039/c3nj01395b
_journal_volume 38
_journal_year 2014
_chemical_formula_moiety 'C33 H33 Cl3 O3, C4 H8 O2'
_chemical_formula_sum 'C37 H41 Cl3 O5'
_chemical_formula_weight 672.05
_chemical_name_common 'Cl-ea, 226 K'
_chemical_name_systematic
;
2,4,6-triethyl-1,3,5-tris(4-chlorophenoxy)methylbenzene, ethyl acetate 
;
_space_group_crystal_system triclinic
_space_group_IT_number 2
_space_group_name_Hall '-P 1'
_space_group_name_H-M_alt 'P -1'
_symmetry_space_group_name_Hall '-P 1'
_symmetry_space_group_name_H-M 'P -1'
_atom_sites_solution_hydrogens geom
_atom_sites_solution_primary direct
_atom_sites_solution_secondary difmap
_audit_creation_date 2013-12-24
_audit_creation_method
;
Olex2 1.2
(compiled 2013.11.15 svn.r2834 for OlexSys, GUI svn.r4720)
;
_cell_angle_alpha 111.346(6)
_cell_angle_beta 92.071(5)
_cell_angle_gamma 90.031(5)
_cell_formula_units_Z 2
_cell_length_a 9.6879(5)
_cell_length_b 13.4280(8)
_cell_length_c 14.6215(11)
_cell_measurement_reflns_used 3927
_cell_measurement_temperature 226(2)
_cell_measurement_theta_max 29.0759
_cell_measurement_theta_min 3.7047
_cell_volume 1770.3(2)
_computing_cell_refinement
;
CrysAlisPro, Agilent Technologies,
Version 1.171.36.21 (release 14-08-2012 CrysAlis171 .NET)
(compiled Sep 14 2012,17:21:16)
;
_computing_data_collection
;
CrysAlisPro, Agilent Technologies,
Version 1.171.36.21 (release 14-08-2012 CrysAlis171 .NET)
(compiled Sep 14 2012,17:21:16)
;
_computing_data_reduction
;
CrysAlisPro, Agilent Technologies,
Version 1.171.36.21 (release 14-08-2012 CrysAlis171 .NET)
(compiled Sep 14 2012,17:21:16)
;
_computing_molecular_graphics 'Olex2 (Dolomanov et al., 2009)'
_computing_publication_material 'Olex2 (Dolomanov et al., 2009)'
_computing_structure_refinement 'ShelXL (Sheldrick, 2008)'
_computing_structure_solution 'ShelXS (Sheldrick, 2008)'
_diffrn_ambient_temperature 226(2)
_diffrn_detector_area_resol_mean 15.9821
_diffrn_measured_fraction_theta_full 0.991
_diffrn_measured_fraction_theta_max 0.842
_diffrn_measurement_device_type 'Xcalibur, Eos'
_diffrn_measurement_method '\w scans'
_diffrn_orient_matrix_UB_11 -0.0168980000
_diffrn_orient_matrix_UB_12 -0.0100298000
_diffrn_orient_matrix_UB_13 0.0426896000
_diffrn_orient_matrix_UB_21 -0.0010584000
_diffrn_orient_matrix_UB_22 0.0558209000
_diffrn_orient_matrix_UB_23 0.0271179000
_diffrn_orient_matrix_UB_31 -0.0712880000
_diffrn_orient_matrix_UB_32 0.0006911000
_diffrn_orient_matrix_UB_33 -0.0126116000
_diffrn_radiation_monochromator graphite
_diffrn_radiation_type MoK\a
_diffrn_radiation_wavelength 0.71073
_diffrn_reflns_av_R_equivalents 0.0432
_diffrn_reflns_av_unetI/netI 0.0737
_diffrn_reflns_limit_h_max 12
_diffrn_reflns_limit_h_min -12
_diffrn_reflns_limit_k_max 18
_diffrn_reflns_limit_k_min -16
_diffrn_reflns_limit_l_max 19
_diffrn_reflns_limit_l_min -19
_diffrn_reflns_number 15791
_diffrn_reflns_theta_full 25.00
_diffrn_reflns_theta_max 29.14
_diffrn_reflns_theta_min 3.71
_diffrn_source 'Enhance (Mo) X-ray Source'
_exptl_absorpt_coefficient_mu 0.299
_exptl_absorpt_correction_T_max 1.00000
_exptl_absorpt_correction_T_min 0.83037
_exptl_absorpt_correction_type multi-scan
_exptl_absorpt_process_details
;
CrysAlisPro, Agilent Technologies,
Version 1.171.36.21 (release 14-08-2012 CrysAlis171 .NET)
(compiled Sep 14 2012,17:21:16)
Empirical absorption correction using spherical harmonics,
 implemented in SCALE3 ABSPACK scaling algorithm.
;
_exptl_crystal_colour colourless
_exptl_crystal_colour_primary colourless
_exptl_crystal_density_diffrn 1.261
_exptl_crystal_density_method 'not measured'
_exptl_crystal_description block
_exptl_crystal_F_000 708
_exptl_crystal_size_max 0.6
_exptl_crystal_size_mid 0.4
_exptl_crystal_size_min 0.4
_platon_squeeze_details
;
;
_refine_diff_density_max 0.540
_refine_diff_density_min -0.574
_refine_diff_density_rms 0.089
_refine_ls_extinction_method none
_refine_ls_goodness_of_fit_ref 1.042
_refine_ls_hydrogen_treatment constr
_refine_ls_matrix_type full
_refine_ls_number_parameters 401
_refine_ls_number_reflns 8040
_refine_ls_number_restraints 31
_refine_ls_restrained_S_all 1.044
_refine_ls_R_factor_all 0.1476
_refine_ls_R_factor_gt 0.1069
_refine_ls_shift/su_max 0.000
_refine_ls_shift/su_mean 0.000
_refine_ls_structure_factor_coef Fsqd
_refine_ls_weighting_details 'calc w=1/[\s^2^(Fo^2^)+(0.1555P)^2^+3.0567P] where P=(Fo^2^+2Fc^2^)/3'
_refine_ls_weighting_scheme calc
_refine_ls_wR_factor_gt 0.3096
_refine_ls_wR_factor_ref 0.3326
_reflns_number_gt 4857
_reflns_number_total 8040
_reflns_threshold_expression >2sigma(I)
_cod_data_source_file c3nj01395b_2.txt
_cod_data_source_block Cl-ea-226K
_cod_database_code 7053935

loop_
_space_group_symop_id
_space_group_symop_operation_xyz
1 'x, y, z'
2 '-x, -y, -z'

loop_
_atom_site_label
_atom_site_type_symbol
_atom_site_fract_x
_atom_site_fract_y
_atom_site_fract_z
_atom_site_U_iso_or_equiv
_atom_site_adp_type
_atom_site_occupancy
_atom_site_symmetry_multiplicity
_atom_site_calc_flag
_atom_site_disorder_assembly
_atom_site_disorder_group
_atom_site_refinement_flags_posn
Cl2 Cl 0.97860(18) 0.11162(14) 0.96359(11) 0.0693(5) Uani 1 1 d . . .
Cl1 Cl 1.71683(14) 0.03749(15) 0.12664(12) 0.0711(5) Uani 1 1 d . . .
Cl3B Cl 0.5304(17) 0.9365(11) 0.3203(15) 0.115(6) Uani 0.611(14) 1 d A 1 .
O2A O 0.9518(14) 0.2870(9) 0.6554(8) 0.045(3) Uiso 0.389(14) 1 d A 2 .
C9 C 1.3180(5) 0.1035(4) 0.1746(3) 0.0417(10) Uani 1 1 d . . .
H9 H 1.2325 0.0793 0.1414 0.050 Uiso 1 1 calc . . R
O3B O 0.6967(9) 0.5355(6) 0.3604(6) 0.044(2) Uiso 0.611(14) 1 d A 1 .
C8 C 1.3245(4) 0.1864(4) 0.2648(3) 0.0389(9) Uani 1 1 d . . .
C15 C 0.9319(5) 0.2439(4) 0.7213(4) 0.0452(11) Uani 1 1 d . . .
C19 C 0.8382(5) 0.1472(5) 0.8159(4) 0.0543(13) Uani 1 1 d . . .
H19 H 0.7650 0.1088 0.8288 0.065 Uiso 1 1 calc A . R
C18 C 0.9612(5) 0.1655(4) 0.8716(4) 0.0482(11) Uani 1 1 d A . .
C10 C 1.4407(5) 0.0565(4) 0.1337(4) 0.0466(11) Uani 1 1 d . . .
H10 H 1.4384 -0.0021 0.0738 0.056 Uiso 1 1 calc . . R
C12 C 1.5716(5) 0.1797(4) 0.2700(4) 0.0485(11) Uani 1 1 d . . .
H12 H 1.6576 0.2054 0.3019 0.058 Uiso 1 1 calc . . R
C13 C 1.4506(5) 0.2251(4) 0.3116(4) 0.0504(12) Uani 1 1 d . . .
H13 H 1.4539 0.2828 0.3722 0.061 Uiso 1 1 calc . . R
C20 C 0.8262(5) 0.1872(4) 0.7407(4) 0.0504(12) Uani 1 1 d A . .
H20 H 0.7437 0.1751 0.7022 0.060 Uiso 1 1 calc . . R
C22B C 0.6667(12) 0.6285(9) 0.3502(8) 0.044(3) Uiso 0.611(14) 1 d A 1 .
C27B C 0.6978(13) 0.7257(8) 0.4237(9) 0.049(4) Uiso 0.611(14) 1 d A 1 .
H27B H 0.7465 0.7286 0.4814 0.059 Uiso 0.611(14) 1 calc A 1 R
C23B C 0.5977(11) 0.6226(10) 0.2658(9) 0.052(3) Uiso 0.611(14) 1 d A 1 .
H23B H 0.5825 0.5561 0.2146 0.063 Uiso 0.611(14) 1 calc A 1 R
C11 C 1.5643(5) 0.0962(4) 0.1812(4) 0.0462(11) Uani 1 1 d . . .
C16 C 1.0538(6) 0.2626(4) 0.7784(4) 0.0561(13) Uani 1 1 d A . .
H16 H 1.1269 0.3014 0.7660 0.067 Uiso 1 1 calc . . R
C25B C 0.5817(8) 0.8121(8) 0.3260(8) 0.043(2) Uiso 0.611(14) 1 d A 1 .
C26B C 0.6564(10) 0.8193(8) 0.4114(8) 0.048(2) Uiso 0.611(14) 1 d A 1 .
H26B H 0.6784 0.8864 0.4600 0.058 Uiso 0.611(14) 1 calc A 1 R
O1 O 1.2100(3) 0.2365(3) 0.3146(2) 0.0454(8) Uani 1 1 d A . .
C2 C 0.9418(4) 0.2271(3) 0.4215(3) 0.0371(9) Uani 1 1 d . . .
C1 C 0.9752(4) 0.2641(4) 0.3466(3) 0.0385(9) Uani 1 1 d A . .
C28 C 0.9975(5) 0.1214(4) 0.4233(4) 0.0434(10) Uani 1 1 d A . .
H28A H 1.0872 0.1081 0.3923 0.052 Uiso 1 1 calc . . R
H28B H 1.0122 0.1272 0.4917 0.052 Uiso 1 1 calc . . R
C21A C 0.8342(17) 0.5471(11) 0.4368(10) 0.036(3) Uiso 0.389(14) 1 d A 2 .
H21A H 0.7994 0.5882 0.5017 0.043 Uiso 0.389(14) 1 calc A 2 R
H21B H 0.9170 0.5839 0.4277 0.043 Uiso 0.389(14) 1 calc A 2 R
C7 C 1.0743(4) 0.2010(4) 0.2713(3) 0.0399(10) Uani 1 1 d . . .
H7A H 1.0618 0.1242 0.2567 0.048 Uiso 1 1 calc A . R
H7B H 1.0602 0.2148 0.2103 0.048 Uiso 1 1 calc . . R
C32 C 0.9569(5) 0.4010(4) 0.2638(4) 0.0481(11) Uani 1 1 d A . .
H32A H 1.0495 0.3780 0.2408 0.058 Uiso 1 1 calc . . R
H32B H 0.9559 0.4793 0.2883 0.058 Uiso 1 1 calc . . R
C6 C 0.9251(5) 0.3629(4) 0.3463(3) 0.0396(10) Uani 1 1 d . . .
C33 C 0.8498(7) 0.3557(6) 0.1774(4) 0.0680(16) Uani 1 1 d . . .
H33A H 0.8730 0.3801 0.1250 0.102 Uiso 1 1 calc A . GR
H33B H 0.7585 0.3803 0.1997 0.102 Uiso 1 1 calc . . GR
H33C H 0.8508 0.2781 0.1532 0.102 Uiso 1 1 calc . . GR
C3B C 0.8378(11) 0.2813(11) 0.4902(11) 0.029(2) Uani 0.611(14) 1 d A 1 .
C29 C 0.9012(6) 0.0277(4) 0.3705(4) 0.0564(13) Uani 1 1 d . . .
H29A H 0.8964 0.0154 0.3008 0.085 Uiso 1 1 calc A . GR
H29B H 0.8097 0.0434 0.3966 0.085 Uiso 1 1 calc . . GR
H29C H 0.9356 -0.0356 0.3803 0.085 Uiso 1 1 calc . . GR
C5B C 0.8282(14) 0.4194(15) 0.4175(14) 0.034(3) Uani 0.611(14) 1 d A 1 .
C14B C 0.8024(10) 0.2435(7) 0.5684(6) 0.037(2) Uiso 0.611(14) 1 d A 1 .
H14A H 0.7953 0.1653 0.5432 0.044 Uiso 0.611(14) 1 calc A 1 R
H14B H 0.7141 0.2730 0.5959 0.044 Uiso 0.611(14) 1 calc A 1 R
C4A C 0.8409(16) 0.3993(10) 0.5092(9) 0.032(3) Uani 0.389(14) 1 d A 2 .
C30A C 0.7633(14) 0.4704(10) 0.5997(10) 0.045(4) Uani 0.389(14) 1 d A 2 .
H30A H 0.7795 0.4447 0.6538 0.054 Uiso 0.389(14) 1 calc A 2 R
H30B H 0.7986 0.5440 0.6209 0.054 Uiso 0.389(14) 1 calc A 2 R
C30B C 0.6583(11) 0.4271(7) 0.5506(7) 0.042(2) Uani 0.611(14) 1 d A 1 .
H30C H 0.6059 0.4694 0.5195 0.051 Uiso 0.611(14) 1 calc A 1 R
H30D H 0.5966 0.3703 0.5528 0.051 Uiso 0.611(14) 1 calc A 1 R
C31B C 0.6978(10) 0.4988(7) 0.6554(7) 0.054(3) Uani 0.611(14) 1 d A 1 .
H31A H 0.7372 0.5653 0.6556 0.081 Uiso 0.611(14) 1 calc A 1 GR
H31B H 0.7652 0.4632 0.6830 0.081 Uiso 0.611(14) 1 calc A 1 GR
H31C H 0.6162 0.5138 0.6945 0.081 Uiso 0.611(14) 1 calc A 1 GR
C17 C 1.0669(6) 0.2230(4) 0.8548(4) 0.0561(13) Uani 1 1 d . . .
H17 H 1.1485 0.2361 0.8944 0.067 Uiso 1 1 calc A . R
C4B C 0.7784(11) 0.3751(7) 0.4855(7) 0.0361(19) Uani 0.611(14) 1 d A 1 .
C24B C 0.5506(11) 0.7144(8) 0.2561(9) 0.057(3) Uiso 0.611(14) 1 d A 1 .
H24B H 0.4959 0.7100 0.2003 0.069 Uiso 0.611(14) 1 calc A 1 R
C31A C 0.6123(18) 0.4680(19) 0.5756(19) 0.077(6) Uani 0.389(14) 1 d A 2 .
H31D H 0.5977 0.4689 0.5099 0.115 Uiso 0.389(14) 1 calc A 2 GR
H31E H 0.5698 0.5302 0.6226 0.115 Uiso 0.389(14) 1 calc A 2 GR
H31F H 0.5711 0.4035 0.5787 0.115 Uiso 0.389(14) 1 calc A 2 GR
C3A C 0.8838(19) 0.296(2) 0.500(2) 0.039(5) Uani 0.389(14) 1 d A 2 .
C5A C 0.872(2) 0.435(2) 0.432(2) 0.035(4) Uani 0.389(14) 1 d A 2 .
C14A C 0.8413(18) 0.2570(11) 0.5870(11) 0.038(3) Uiso 0.389(14) 1 d A 2 .
H14C H 0.7563 0.2915 0.6165 0.046 Uiso 0.389(14) 1 calc A 2 R
H14D H 0.8268 0.1793 0.5621 0.046 Uiso 0.389(14) 1 calc A 2 R
C21B C 0.7908(11) 0.5342(8) 0.4328(7) 0.042(2) Uiso 0.611(14) 1 d A 1 .
H21C H 0.7511 0.5682 0.4974 0.050 Uiso 0.611(14) 1 calc A 1 R
H21D H 0.8741 0.5746 0.4308 0.050 Uiso 0.611(14) 1 calc A 1 R
O2B O 0.9149(10) 0.2812(6) 0.6433(5) 0.045(2) Uiso 0.611(14) 1 d A 1 .
O3A O 0.7291(15) 0.5425(11) 0.3611(10) 0.052(4) Uiso 0.389(14) 1 d A 2 .
C22A C 0.6724(15) 0.6436(12) 0.3688(10) 0.031(4) Uiso 0.389(14) 1 d A 2 .
C27A C 0.7011(16) 0.7386(9) 0.4448(12) 0.031(4) Uiso 0.389(14) 1 d A 2 .
H27A H 0.7578 0.7390 0.4985 0.038 Uiso 0.389(14) 1 calc A 2 R
C26A C 0.6482(12) 0.8332(10) 0.4436(10) 0.033(3) Uiso 0.389(14) 1 d A 2 .
H26A H 0.6624 0.8966 0.4986 0.040 Uiso 0.389(14) 1 calc A 2 R
C25A C 0.5747(10) 0.8352(8) 0.3623(8) 0.024(2) Uiso 0.389(14) 1 d A 2 .
C24A C 0.5492(12) 0.7429(9) 0.2820(9) 0.031(3) Uiso 0.389(14) 1 d A 2 .
H24A H 0.5041 0.7451 0.2248 0.037 Uiso 0.389(14) 1 calc A 2 R
C23A C 0.5921(14) 0.6457(11) 0.2876(11) 0.034(4) Uiso 0.389(14) 1 d A 2 .
H23A H 0.5669 0.5812 0.2365 0.041 Uiso 0.389(14) 1 calc A 2 R
Cl3A Cl 0.510(2) 0.9467(13) 0.346(2) 0.081(4) Uani 0.389(14) 1 d A 2 .

loop_
_atom_site_aniso_label
_atom_site_aniso_U_11
_atom_site_aniso_U_22
_atom_site_aniso_U_33
_atom_site_aniso_U_23
_atom_site_aniso_U_13
_atom_site_aniso_U_12
Cl2 0.0873(11) 0.0772(10) 0.0554(8) 0.0378(7) 0.0100(7) 0.0116(8)
Cl1 0.0441(7) 0.0960(12) 0.0698(9) 0.0251(8) 0.0152(6) 0.0189(7)
Cl3B 0.056(4) 0.107(7) 0.238(15) 0.135(9) -0.034(6) -0.012(4)
C9 0.034(2) 0.046(3) 0.044(2) 0.016(2) 0.0020(18) -0.0040(18)
C8 0.036(2) 0.037(2) 0.043(2) 0.0137(19) 0.0042(18) -0.0006(17)
C15 0.055(3) 0.036(2) 0.051(3) 0.023(2) 0.020(2) 0.007(2)
C19 0.046(3) 0.066(3) 0.067(3) 0.043(3) 0.017(2) 0.007(2)
C18 0.058(3) 0.047(3) 0.044(2) 0.020(2) 0.014(2) 0.013(2)
C10 0.047(3) 0.051(3) 0.041(2) 0.015(2) 0.009(2) 0.002(2)
C12 0.038(2) 0.054(3) 0.052(3) 0.019(2) -0.004(2) -0.003(2)
C13 0.045(3) 0.052(3) 0.045(3) 0.006(2) -0.006(2) -0.004(2)
C20 0.045(3) 0.055(3) 0.067(3) 0.040(3) 0.011(2) 0.007(2)
C11 0.036(2) 0.057(3) 0.051(3) 0.025(2) 0.009(2) 0.008(2)
C16 0.064(3) 0.043(3) 0.060(3) 0.016(2) 0.017(3) -0.011(2)
O1 0.0322(15) 0.0432(18) 0.0499(18) 0.0040(14) 0.0022(13) -0.0019(13)
C2 0.040(2) 0.028(2) 0.047(2) 0.0163(18) 0.0054(19) 0.0019(17)
C1 0.036(2) 0.038(2) 0.042(2) 0.0142(18) 0.0032(18) -0.0003(17)
C28 0.041(2) 0.037(2) 0.054(3) 0.019(2) 0.004(2) 0.0121(19)
C7 0.035(2) 0.040(2) 0.043(2) 0.0131(19) 0.0017(18) -0.0003(18)
C32 0.046(3) 0.055(3) 0.053(3) 0.030(2) 0.008(2) 0.000(2)
C6 0.041(2) 0.039(2) 0.043(2) 0.0195(19) 0.0062(19) 0.0018(18)
C33 0.077(4) 0.083(4) 0.044(3) 0.024(3) 0.000(3) 0.010(3)
C3B 0.021(5) 0.026(5) 0.043(5) 0.016(4) 0.013(5) 0.001(4)
C29 0.064(3) 0.030(2) 0.072(3) 0.015(2) 0.006(3) 0.004(2)
C5B 0.033(7) 0.028(6) 0.044(7) 0.017(5) 0.002(6) 0.001(5)
C4A 0.033(7) 0.032(6) 0.032(6) 0.013(5) -0.004(5) -0.012(5)
C30A 0.059(8) 0.034(6) 0.046(7) 0.018(5) 0.008(6) 0.000(6)
C30B 0.042(5) 0.034(4) 0.053(5) 0.017(4) 0.005(4) 0.009(4)
C31B 0.058(5) 0.051(5) 0.048(5) 0.009(4) 0.014(4) 0.004(4)
C17 0.059(3) 0.054(3) 0.053(3) 0.017(2) 0.000(2) -0.008(2)
C4B 0.034(5) 0.029(4) 0.043(4) 0.009(3) 0.004(4) -0.002(4)
C31A 0.039(9) 0.077(14) 0.133(19) 0.058(14) 0.034(10) 0.017(8)
C3A 0.026(10) 0.045(10) 0.055(9) 0.029(8) 0.010(9) -0.010(8)
C5A 0.032(11) 0.033(10) 0.046(10) 0.022(8) -0.010(9) -0.003(8)
Cl3A 0.056(6) 0.052(4) 0.157(8) 0.066(4) -0.024(5) -0.003(3)

loop_
_atom_type_symbol
_atom_type_description
_atom_type_scat_dispersion_real
_atom_type_scat_dispersion_imag
_atom_type_scat_source
C C 0.0033 0.0016 'International Tables Vol C Tables 4.2.6.8 and 6.1.1.4'
H H 0.0000 0.0000 'International Tables Vol C Tables 4.2.6.8 and 6.1.1.4'
O O 0.0106 0.0060 'International Tables Vol C Tables 4.2.6.8 and 6.1.1.4'
Cl Cl 0.1484 0.1585 'International Tables Vol C Tables 4.2.6.8 and 6.1.1.4'

loop_
_geom_angle_atom_site_label_1
_geom_angle_atom_site_label_2
_geom_angle_atom_site_label_3
_geom_angle
C15 O2A C14A 108.0(10)
C8 C9 H9 120.6
C8 C9 C10 118.8(4)
C10 C9 H9 120.6
C22B O3B C21B 119.5(8)
C9 C8 C13 120.6(4)
C9 C8 O1 124.1(4)
C13 C8 O1 115.3(4)
O2A C15 C20 135.1(8)
O2A C15 C16 105.5(7)
O2A C15 O2B 15.9(6)
C20 C15 C16 119.4(5)
C20 C15 O2B 119.2(6)
C16 C15 O2B 121.3(5)
C18 C19 H19 120.9
C18 C19 C20 118.1(5)
C20 C19 H19 120.9
C19 C18 Cl2 118.2(4)
C17 C18 Cl2 120.4(4)
C17 C18 C19 121.4(5)
C9 C10 H10 120.2
C11 C10 C9 119.6(4)
C11 C10 H10 120.2
C13 C12 H12 120.6
C11 C12 H12 120.6
C11 C12 C13 118.7(4)
C8 C13 H13 119.8
C12 C13 C8 120.4(4)
C12 C13 H13 119.8
C15 C20 C19 121.7(5)
C15 C20 H20 119.2
C19 C20 H20 119.2
O3B C22B C27B 121.9(9)
O3B C22B C23B 116.7(9)
C23B C22B C27B 121.3(11)
C22B C27B H27B 120.4
C22B C27B C26B 119.3(10)
C26B C27B H27B 120.4
C22B C23B H23B 120.4
C22B C23B C24B 119.3(11)
C24B C23B H23B 120.4
C10 C11 Cl1 118.6(4)
C10 C11 C12 121.9(4)
C12 C11 Cl1 119.5(4)
C15 C16 H16 120.3
C15 C16 C17 119.4(5)
C17 C16 H16 120.3
C26B C25B Cl3B 114.7(9)
C24B C25B Cl3B 125.2(9)
C24B C25B C26B 120.0(8)
C27B C26B C25B 118.9(9)
C27B C26B H26B 120.6
C25B C26B H26B 120.6
C8 O1 C7 119.1(3)
C1 C2 C28 121.1(4)
C1 C2 C3B 119.7(7)
C3B C2 C28 118.6(7)
C3A C2 C1 117.0(12)
C3A C2 C28 120.7(12)
C3A C2 C3B 19.4(9)
C2 C1 C7 118.5(4)
C2 C1 C6 120.8(4)
C6 C1 C7 120.5(4)
C2 C28 H28A 109.1
C2 C28 H28B 109.1
H28A C28 H28B 107.8
C29 C28 C2 112.7(4)
C29 C28 H28A 109.1
C29 C28 H28B 109.1
H21A C21A H21B 108.0
C5A C21A H21A 109.4
C5A C21A H21B 109.4
O3A C21A H21A 109.4
O3A C21A H21B 109.4
O3A C21A C5A 111.1(13)
O1 C7 C1 105.5(3)
O1 C7 H7A 110.6
O1 C7 H7B 110.6
C1 C7 H7A 110.6
C1 C7 H7B 110.6
H7A C7 H7B 108.8
H32A C32 H32B 108.1
C6 C32 H32A 109.5
C6 C32 H32B 109.5
C6 C32 C33 110.8(4)
C33 C32 H32A 109.5
C33 C32 H32B 109.5
C1 C6 C32 120.8(4)
C1 C6 C5B 118.9(9)
C5B C6 C32 119.7(9)
C5A C6 C1 118.9(13)
C5A C6 C32 118.8(13)
C5A C6 C5B 19.6(7)
C32 C33 H33A 109.5
C32 C33 H33B 109.5
C32 C33 H33C 109.5
H33A C33 H33B 109.5
H33A C33 H33C 109.5
H33B C33 H33C 109.5
C2 C3B C14B 120.1(10)
C4B C3B C2 119.6(10)
C4B C3B C14B 120.1(10)
C28 C29 H29A 109.5
C28 C29 H29B 109.5
C28 C29 H29C 109.5
H29A C29 H29B 109.5
H29A C29 H29C 109.5
H29B C29 H29C 109.5
C6 C5B C4B 120.6(14)
C6 C5B C21B 121.0(13)
C4B C5B C21B 117.8(13)
C3B C14B H14A 110.6
C3B C14B H14B 110.6
C3B C14B O2B 105.8(8)
H14A C14B H14B 108.7
O2B C14B H14A 110.6
O2B C14B H14B 110.6
C3A C4A C30A 121.4(14)
C3A C4A C5A 117.3(19)
C5A C4A C30A 121.3(16)
C4A C30A H30A 109.6
C4A C30A H30B 109.6
H30A C30A H30B 108.1
C31A C30A C4A 110.4(16)
C31A C30A H30A 109.6
C31A C30A H30B 109.6
H30C C30B H30D 107.4
C31B C30B H30C 108.3
C31B C30B H30D 108.3
C31B C30B C4B 115.9(9)
C4B C30B H30C 108.3
C4B C30B H30D 108.3
C18 C17 C16 120.0(5)
C18 C17 H17 120.0
C16 C17 H17 120.0
C3B C4B C5B 119.5(10)
C3B C4B C30B 120.2(8)
C5B C4B C30B 120.3(10)
C23B C24B H24B 119.5
C25B C24B C23B 121.1(10)
C25B C24B H24B 119.5
C30A C31A H31D 109.5
C30A C31A H31E 109.5
C30A C31A H31F 109.5
H31D C31A H31E 109.5
H31D C31A H31F 109.5
H31E C31A H31F 109.5
C2 C3A C4A 125(2)
C2 C3A C14A 118.9(19)
C4A C3A C14A 115.4(19)
C6 C5A C21A 119(2)
C6 C5A C4A 119(2)
C4A C5A C21A 122(2)
O2A C14A C3A 105.4(12)
O2A C14A H14C 110.7
O2A C14A H14D 110.7
C3A C14A H14C 110.7
C3A C14A H14D 110.7
H14C C14A H14D 108.8
O3B C21B C5B 109.7(9)
O3B C21B H21C 109.7
O3B C21B H21D 109.7
C5B C21B H21C 109.7
C5B C21B H21D 109.7
H21C C21B H21D 108.2
C15 O2B C14B 122.7(6)
C22A O3A C21A 115.0(12)
C27A C22A O3A 124.8(12)
C27A C22A C23A 118.4(13)
C23A C22A O3A 116.5(12)
C22A C27A H27A 119.5
C22A C27A C26A 121.0(13)
C26A C27A H27A 119.5
C27A C26A H26A 119.9
C25A C26A C27A 120.1(12)
C25A C26A H26A 119.9
C26A C25A C24A 121.0(10)
C26A C25A Cl3A 126.2(11)
C24A C25A Cl3A 112.8(11)
C25A C24A H24A 120.8
C25A C24A C23A 118.4(10)
C23A C24A H24A 120.8
C22A C23A H23A 119.7
C24A C23A C22A 120.6(12)
C24A C23A H23A 119.7

loop_
_geom_bond_atom_site_label_1
_geom_bond_atom_site_label_2
_geom_bond_distance
Cl2 C18 1.748(5)
Cl1 C11 1.752(5)
Cl3B C25B 1.773(16)
O2A C15 1.311(10)
O2A C14A 1.391(19)
C9 H9 0.9400
C9 C8 1.381(6)
C9 C10 1.396(6)
O3B C22B 1.342(14)
O3B C21B 1.377(13)
C8 C13 1.382(6)
C8 O1 1.384(5)
C15 C20 1.374(7)
C15 C16 1.390(8)
C15 O2B 1.407(8)
C19 H19 0.9400
C19 C18 1.388(8)
C19 C20 1.390(7)
C18 C17 1.364(8)
C10 H10 0.9400
C10 C11 1.368(7)
C12 H12 0.9400
C12 C13 1.378(7)
C12 C11 1.372(7)
C13 H13 0.9400
C20 H20 0.9400
C22B C27B 1.380(12)
C22B C23B 1.358(11)
C27B H27B 0.9400
C27B C26B 1.390(10)
C23B H23B 0.9400
C23B C24B 1.368(11)
C16 H16 0.9400
C16 C17 1.402(8)
C25B C26B 1.392(10)
C25B C24B 1.363(11)
C26B H26B 0.9400
O1 C7 1.441(5)
C2 C1 1.405(6)
C2 C28 1.528(6)
C2 C3B 1.447(14)
C2 C3A 1.32(3)
C1 C7 1.499(6)
C1 C6 1.413(6)
C28 H28A 0.9800
C28 H28B 0.9800
C28 C29 1.513(7)
C21A H21A 0.9800
C21A H21B 0.9800
C21A C5A 1.52(3)
C21A O3A 1.46(2)
C7 H7A 0.9800
C7 H7B 0.9800
C32 H32A 0.9800
C32 H32B 0.9800
C32 C6 1.512(6)
C32 C33 1.545(8)
C6 C5B 1.428(19)
C6 C5A 1.40(3)
C33 H33A 0.9700
C33 H33B 0.9700
C33 H33C 0.9700
C3B C14B 1.461(17)
C3B C4B 1.408(16)
C29 H29A 0.9700
C29 H29B 0.9700
C29 H29C 0.9700
C5B C4B 1.43(2)
C5B C21B 1.52(2)
C14B H14A 0.9800
C14B H14B 0.9800
C14B O2B 1.467(11)
C4A C30A 1.543(18)
C4A C3A 1.40(3)
C4A C5A 1.42(3)
C30A H30A 0.9800
C30A H30B 0.9800
C30A C31A 1.49(2)
C30B H30C 0.9800
C30B H30D 0.9800
C30B C31B 1.517(13)
C30B C4B 1.531(14)
C31B H31A 0.9700
C31B H31B 0.9700
C31B H31C 0.9700
C17 H17 0.9400
C24B H24B 0.9400
C31A H31D 0.9700
C31A H31E 0.9700
C31A H31F 0.9700
C3A C14A 1.62(3)
C14A H14C 0.9800
C14A H14D 0.9800
C21B H21C 0.9800
C21B H21D 0.9800
O3A C22A 1.43(2)
C22A C27A 1.373(13)
C22A C23A 1.404(12)
C27A H27A 0.9400
C27A C26A 1.376(12)
C26A H26A 0.9400
C26A C25A 1.373(12)
C25A C24A 1.376(12)
C25A Cl3A 1.72(2)
C24A H24A 0.9400
C24A C23A 1.400(12)
C23A H23A 0.9400

loop_
_geom_torsion_atom_site_label_1
_geom_torsion_atom_site_label_2
_geom_torsion_atom_site_label_3
_geom_torsion_atom_site_label_4
_geom_torsion
Cl2 C18 C17 C16 177.7(4)
Cl3B C25B C26B C27B 178.3(10)
Cl3B C25B C24B C23B 178.4(11)
O2A C15 C20 C19 177.3(8)
O2A C15 C16 C17 -178.2(7)
O2A C15 O2B C14B 162(3)
C9 C8 C13 C12 -1.7(8)
C9 C8 O1 C7 0.4(7)
C9 C10 C11 Cl1 -178.5(4)
C9 C10 C11 C12 1.9(8)
O3B C22B C27B C26B -175.9(11)
O3B C22B C23B C24B 172.6(11)
C8 C9 C10 C11 -2.9(7)
C8 O1 C7 C1 175.3(4)
C15 O2A C14A C3A -171.2(13)
C15 C16 C17 C18 0.9(8)
C19 C18 C17 C16 -1.6(8)
C18 C19 C20 C15 -0.3(8)
C10 C9 C8 C13 2.9(7)
C10 C9 C8 O1 -177.4(4)
C13 C8 O1 C7 -179.8(4)
C13 C12 C11 Cl1 179.7(4)
C13 C12 C11 C10 -0.7(8)
C20 C15 C16 C17 0.1(8)
C20 C15 O2B C14B -13.5(9)
C20 C19 C18 Cl2 -178.0(4)
C20 C19 C18 C17 1.3(8)
C22B O3B C21B C5B -169.1(11)
C22B C27B C26B C25B 1.4(17)
C22B C23B C24B C25B 5.5(17)
C27B C22B C23B C24B -4.1(19)
C23B C22B C27B C26B 0.7(19)
C11 C12 C13 C8 0.6(8)
C16 C15 C20 C19 -0.4(8)
C16 C15 O2B C14B 166.0(6)
C26B C25B C24B C23B -3.4(16)
O1 C8 C13 C12 178.5(5)
C2 C1 C7 O1 -84.3(5)
C2 C1 C6 C32 -177.9(4)
C2 C1 C6 C5B -6.5(9)
C2 C1 C6 C5A 15.9(11)
C2 C3B C14B O2B 77.1(11)
C2 C3B C4B C5B -4.2(16)
C2 C3B C4B C30B 173.9(9)
C2 C3A C14A O2A 95.5(16)
C1 C2 C28 C29 -91.7(5)
C1 C2 C3B C14B -179.9(7)
C1 C2 C3B C4B -4.5(13)
C1 C2 C3A C4A 7(2)
C1 C2 C3A C14A 179.1(11)
C1 C6 C5B C4B -2.4(13)
C1 C6 C5B C21B 168.8(8)
C1 C6 C5A C21A 172.5(10)
C1 C6 C5A C4A -14.1(17)
C28 C2 C1 C7 -3.7(6)
C28 C2 C1 C6 -178.9(4)
C28 C2 C3B C14B 8.8(12)
C28 C2 C3B C4B -175.8(8)
C28 C2 C3A C4A 173.8(12)
C28 C2 C3A C14A -13.8(18)
C21A O3A C22A C27A -6(2)
C21A O3A C22A C23A 167.9(13)
C7 C1 C6 C32 7.1(7)
C7 C1 C6 C5B 178.4(7)
C7 C1 C6 C5A -159.2(9)
C32 C6 C5B C4B 169.0(8)
C32 C6 C5B C21B -19.7(13)
C32 C6 C5A C21A 6.0(17)
C32 C6 C5A C4A 179.4(10)
C6 C1 C7 O1 90.9(5)
C6 C5B C4B C3B 7.7(16)
C6 C5B C4B C30B -170.4(10)
C6 C5B C21B O3B 79.4(12)
C33 C32 C6 C1 86.4(6)
C33 C32 C6 C5B -84.8(8)
C33 C32 C6 C5A -107.3(10)
C3B C2 C1 C7 -174.8(7)
C3B C2 C1 C6 10.0(8)
C3B C2 C28 C29 79.5(8)
C3B C2 C3A C4A -97(6)
C3B C2 C3A C14A 76(4)
C3B C14B O2B C15 -167.6(8)
C5B C6 C5A C21A -92(6)
C5B C6 C5A C4A 81(6)
C14B C3B C4B C5B 171.2(10)
C14B C3B C4B C30B -10.7(16)
C4A C3A C14A O2A -91.4(15)
C30A C4A C3A C2 174.8(14)
C30A C4A C3A C14A 2(2)
C30A C4A C5A C21A 2(2)
C30A C4A C5A C6 -171.4(13)
C31B C30B C4B C3B 82.2(12)
C31B C30B C4B C5B -99.7(11)
C4B C3B C14B O2B -98.3(10)
C4B C5B C21B O3B -109.1(11)
C24B C25B C26B C27B -0.1(15)
C3A C2 C1 C7 163.3(10)
C3A C2 C1 C6 -11.9(11)
C3A C2 C28 C29 101.7(10)
C3A C2 C3B C14B -93(5)
C3A C2 C3B C4B 83(5)
C3A C4A C30A C31A -101.0(16)
C3A C4A C5A C21A -178.0(15)
C3A C4A C5A C6 9(2)
C5A C21A O3A C22A 171.2(16)
C5A C6 C5B C4B -98(6)
C5A C6 C5B C21B 73(6)
C5A C4A C30A C31A 79.1(17)
C5A C4A C3A C2 -5(2)
C5A C4A C3A C14A -177.9(14)
C14A O2A C15 C20 -6.7(14)
C14A O2A C15 C16 171.2(8)
C14A O2A C15 O2B -12(2)
C21B O3B C22B C27B -17.1(17)
C21B O3B C22B C23B 166.1(10)
C21B C5B C4B C3B -163.8(10)
C21B C5B C4B C30B 18.1(15)
O2B C15 C20 C19 179.1(5)
O2B C15 C16 C17 -179.3(5)
O3A C21A C5A C6 59.6(18)
O3A C21A C5A C4A -113.6(16)
O3A C22A C27A C26A 176.3(14)
O3A C22A C23A C24A -170.6(13)
C22A C27A C26A C25A -5(2)
C27A C22A C23A C24A 4(2)
C27A C26A C25A C24A 1.8(18)
C27A C26A C25A Cl3A -176.2(15)
C26A C25A C24A C23A 4.2(17)
C25A C24A C23A C22A -7(2)
C23A C22A C27A C26A 3(2)
Cl3A C25A C24A C23A -177.5(13)

loop_
_platon_squeeze_void_nr
_platon_squeeze_void_average_x
_platon_squeeze_void_average_y
_platon_squeeze_void_average_z
_platon_squeeze_void_volume
_platon_squeeze_void_count_electrons
_platon_squeeze_void_content
1 -0.048 0.000 0.500 370 34 ' '
